data_2218419
loop_
_publ_author_name
'M\"uller, Manuela'
'Lerner, Hans-Wolfram'
'Bolte, Michael'

_publ_section_title
;
 Dichloridobis(di-<i>tert</i>-butylmethylphosphine
 oxide-\k<i>O</i>)diphenyltin(IV)
;
_journal_coeditor_code HB2731
_journal_issue 6
_journal_name_full 'Acta Crystallographica Section E'
_journal_page_first m803
_journal_paper_doi 10.1107/S1600536808013809
_journal_volume 64
_journal_year 2008
_chemical_formula_iupac '[Sn (C6 H5)2 Cl2 (C9 H21 O P)2]'
_chemical_formula_moiety 'C30 H52 Cl2 O2 P2 Sn'
_chemical_formula_sum 'C30 H52 Cl2 O2 P2 Sn'
_chemical_formula_weight 696.25
_chemical_name_systematic
;
Dichloridobis(di-<i>tert</i>-butylmethylphosphine oxide-\kO)diphenyltin(IV)
;
_space_group_IT_number 14
_symmetry_cell_setting monoclinic
_symmetry_space_group_name_Hall '-P 2ybc'
_symmetry_space_group_name_H-M 'P 1 21/c 1'
_atom_sites_solution_hydrogens geom
_atom_sites_solution_primary direct
_atom_sites_solution_secondary difmap
_audit_creation_method SHELXL-97
_cell_angle_alpha 90.00
_cell_angle_beta 111.518(11)
_cell_angle_gamma 90.00
_cell_formula_units_Z 2
_cell_length_a 12.1782(19)
_cell_length_b 9.0866(8)
_cell_length_c 16.339(2)
_cell_measurement_reflns_used 4261
_cell_measurement_temperature 173(2)
_cell_measurement_theta_max 25.4
_cell_measurement_theta_min 3.5
_cell_volume 1682.0(4)
_computing_cell_refinement 'X-AREA (Stoe & Cie, 2001)'
_computing_data_collection 'X-AREA (Stoe & Cie, 2001)'
_computing_data_reduction 'X-AREA (Stoe & Cie, 2001)'
_computing_molecular_graphics 'XP in SHELXTL-Plus (Sheldrick, 2008)'
_computing_publication_material 'SHELXL97 (Sheldrick, 2008) and PLATON (Spek, 2003)'
_computing_structure_refinement 'SHELXL97 (Sheldrick, 2008)'
_computing_structure_solution 'SHELXS97 (Sheldrick, 2008)'
_diffrn_ambient_temperature 173(2)
_diffrn_measured_fraction_theta_full 0.996
_diffrn_measured_fraction_theta_max 0.994
_diffrn_measurement_device_type 'Stoe IPDSII two-circle'
_diffrn_measurement_method \w
_diffrn_radiation_monochromator graphite
_diffrn_radiation_source 'fine-focus sealed tube'
_diffrn_radiation_type MoK\a
_diffrn_radiation_wavelength 0.71073
_diffrn_reflns_av_R_equivalents 0.0871
_diffrn_reflns_av_sigmaI/netI 0.1700
_diffrn_reflns_limit_h_max 14
_diffrn_reflns_limit_h_min -14
_diffrn_reflns_limit_k_max 11
_diffrn_reflns_limit_k_min -10
_diffrn_reflns_limit_l_max 19
_diffrn_reflns_limit_l_min -19
_diffrn_reflns_number 11731
_diffrn_reflns_theta_full 25.00
_diffrn_reflns_theta_max 25.62
_diffrn_reflns_theta_min 3.44
_diffrn_standards_number 0
_exptl_absorpt_coefficient_mu 1.038
_exptl_absorpt_correction_T_max 0.931
_exptl_absorpt_correction_T_min 0.877
_exptl_absorpt_correction_type multi-scan
_exptl_absorpt_process_details '(MULABS; Spek, 2003; Blessing, 1995)'
_exptl_crystal_colour colourless
_exptl_crystal_density_diffrn 1.375
_exptl_crystal_density_method 'not measured'
_exptl_crystal_description block
_exptl_crystal_F_000 724
_exptl_crystal_size_max 0.13
_exptl_crystal_size_mid 0.09
_exptl_crystal_size_min 0.07
_refine_diff_density_max 0.440
_refine_diff_density_min -0.833
_refine_ls_extinction_method none
_refine_ls_goodness_of_fit_ref 0.882
_refine_ls_hydrogen_treatment constr
_refine_ls_matrix_type full
_refine_ls_number_parameters 169
_refine_ls_number_reflns 3145
_refine_ls_number_restraints 0
_refine_ls_restrained_S_all 0.882
_refine_ls_R_factor_all 0.1278
_refine_ls_R_factor_gt 0.0580
_refine_ls_shift/su_max 0.000
_refine_ls_shift/su_mean 0.000
_refine_ls_structure_factor_coef Fsqd
_refine_ls_weighting_details 'calc w=1/[\s^2^(Fo^2^)+(0.0102P)^2^] where P=(Fo^2^+2Fc^2^)/3'
_refine_ls_weighting_scheme calc
_refine_ls_wR_factor_gt 0.0831
_refine_ls_wR_factor_ref 0.0984
_reflns_number_gt 1754
_reflns_number_total 3145
_reflns_threshold_expression I>2\s(I)
_cod_data_source_file hb2731.cif
_cod_data_source_block I
_cod_depositor_comments
;
The following automatic conversions were performed:
'_symmetry_cell_setting' value 'Monoclinic' changed to 'monoclinic'
according to '/home/saulius/struct/CIF-dictionaries/cif_core.dic'
dictionary named 'cif_core.dic' version 2.4.1 from 2010-06-29.

Automatic conversion script
Id: cif_fix_enum 1527 2010-12-29 10:47:43Z saulius 

The following automatic conversions were performed:

'_symmetry_cell_setting' value 'Monoclinic' changed to 'monoclinic'
according to /home/saulius/struct/CIF-dictionaries/cif_core.dic
dictionary named 'cif_core.dic' version 2.4.1 from 2010-06-29.

Automatic conversion script
Id: cif_fix_values 1715 2011-07-08 13:25:40Z adriana 
;
_cod_original_sg_symbol_H-M 'P 21/c'
_cod_database_code 2218419
_cod_database_fobs_code 2218419

loop_
_symmetry_equiv_pos_as_xyz
'x, y, z'
'-x, y+1/2, -z+1/2'
'-x, -y, -z'
'x, -y-1/2, z-1/2'

loop_
_atom_site_type_symbol
_atom_site_label
_atom_site_fract_x
_atom_site_fract_y
_atom_site_fract_z
_atom_site_U_iso_or_equiv
_atom_site_adp_type
_atom_site_calc_flag
_atom_site_refinement_flags
_atom_site_occupancy
Sn Sn1 0.5000 0.5000 0.5000 0.02649(18) Uani d S 1
Cl Cl1 0.46725(18) 0.3097(2) 0.60405(11) 0.0361(5) Uani d . 1
P P1 0.31774(17) 0.7748(2) 0.56073(11) 0.0271(4) Uani d . 1
O O1 0.3737(4) 0.6468(5) 0.5312(3) 0.0300(11) Uani d . 1
C C1 0.2236(7) 0.7021(8) 0.6188(4) 0.0340(17) Uani d . 1
C C2 0.2381(6) 0.8878(8) 0.4633(4) 0.0337(17) Uani d . 1
C C3 0.4234(7) 0.8947(8) 0.6369(4) 0.0360(18) Uani d . 1
H H3A 0.4684 0.8398 0.6903 0.054 Uiso calc R 1
H H3B 0.3822 0.9768 0.6521 0.054 Uiso calc R 1
H H3C 0.4774 0.9331 0.6100 0.054 Uiso calc R 1
C C11 0.3017(7) 0.5921(9) 0.6885(5) 0.043(2) Uani d . 1
H H11A 0.3721 0.6430 0.7282 0.064 Uiso calc R 1
H H11B 0.3257 0.5114 0.6589 0.064 Uiso calc R 1
H H11C 0.2568 0.5523 0.7225 0.064 Uiso calc R 1
C C12 0.1142(8) 0.6241(10) 0.5567(5) 0.058(3) Uani d . 1
H H12A 0.0656 0.6940 0.5126 0.086 Uiso calc R 1
H H12B 0.0686 0.5850 0.5903 0.086 Uiso calc R 1
H H12C 0.1380 0.5431 0.5273 0.086 Uiso calc R 1
C C13 0.1867(8) 0.8238(9) 0.6696(5) 0.045(2) Uani d . 1
H H13A 0.2574 0.8731 0.7101 0.068 Uiso calc R 1
H H13B 0.1428 0.7798 0.7031 0.068 Uiso calc R 1
H H13C 0.1366 0.8958 0.6279 0.068 Uiso calc R 1
C C21 0.1735(8) 0.7857(10) 0.3860(5) 0.054(2) Uani d . 1
H H21A 0.1137 0.7289 0.3994 0.081 Uiso calc R 1
H H21B 0.2303 0.7182 0.3762 0.081 Uiso calc R 1
H H21C 0.1351 0.8446 0.3329 0.081 Uiso calc R 1
C C22 0.3310(6) 0.9731(9) 0.4389(4) 0.036(2) Uani d . 1
H H22A 0.3744 1.0397 0.4871 0.054 Uiso calc R 1
H H22B 0.2916 1.0304 0.3853 0.054 Uiso calc R 1
H H22C 0.3862 0.9035 0.4288 0.054 Uiso calc R 1
C C23 0.1515(7) 0.9993(15) 0.4782(5) 0.064(3) Uani d . 1
H H23A 0.0918 0.9463 0.4938 0.096 Uiso calc R 1
H H23B 0.1128 1.0558 0.4242 0.096 Uiso calc R 1
H H23C 0.1950 1.0664 0.5261 0.096 Uiso calc R 1
C C41 0.3564(7) 0.4098(7) 0.3934(4) 0.0276(16) Uani d . 1
C C42 0.2454(7) 0.3792(8) 0.3993(5) 0.0368(18) Uani d . 1
H H42 0.2346 0.3983 0.4530 0.044 Uiso calc R 1
C C43 0.1523(8) 0.3224(9) 0.3291(5) 0.049(2) Uani d . 1
H H43 0.0771 0.3099 0.3334 0.059 Uiso calc R 1
C C44 0.1696(8) 0.2832(9) 0.2512(5) 0.046(2) Uani d . 1
H H44 0.1076 0.2388 0.2039 0.055 Uiso calc R 1
C C45 0.2763(8) 0.3097(9) 0.2440(4) 0.042(2) Uani d . 1
H H45 0.2876 0.2845 0.1912 0.051 Uiso calc R 1
C C46 0.3695(7) 0.3738(8) 0.3140(4) 0.0347(18) Uani d . 1
H H46 0.4424 0.3930 0.3074 0.042 Uiso calc R 1

loop_
_atom_site_aniso_label
_atom_site_aniso_U_11
_atom_site_aniso_U_22
_atom_site_aniso_U_33
_atom_site_aniso_U_12
_atom_site_aniso_U_13
_atom_site_aniso_U_23
Sn1 0.0255(4) 0.0305(4) 0.0254(3) 0.0007(6) 0.0116(3) -0.0013(5)
Cl1 0.0442(12) 0.0352(11) 0.0335(9) -0.0015(10) 0.0198(9) 0.0010(8)
P1 0.0226(11) 0.0324(11) 0.0262(8) 0.0000(9) 0.0086(8) -0.0023(8)
O1 0.031(3) 0.029(3) 0.033(2) 0.006(2) 0.015(2) -0.002(2)
C1 0.032(5) 0.037(4) 0.036(4) -0.005(4) 0.017(3) -0.010(3)
C2 0.024(4) 0.045(5) 0.034(4) 0.001(4) 0.013(3) -0.003(3)
C3 0.032(5) 0.052(5) 0.025(3) -0.003(4) 0.012(3) 0.000(3)
C11 0.051(6) 0.039(5) 0.046(4) -0.005(4) 0.027(4) 0.004(4)
C12 0.055(6) 0.072(7) 0.058(5) -0.030(5) 0.034(5) -0.027(5)
C13 0.048(6) 0.052(5) 0.046(4) -0.006(5) 0.029(4) -0.003(4)
C21 0.038(5) 0.078(7) 0.036(4) 0.003(5) 0.002(4) 0.001(4)
C22 0.034(4) 0.040(6) 0.039(3) 0.015(4) 0.018(3) 0.009(4)
C23 0.057(6) 0.087(6) 0.059(4) 0.056(8) 0.033(4) 0.026(7)
C41 0.036(5) 0.021(4) 0.021(3) 0.000(3) 0.004(3) -0.004(3)
C42 0.024(4) 0.047(5) 0.043(4) -0.009(4) 0.017(4) -0.013(4)
C43 0.033(5) 0.052(6) 0.066(5) 0.000(5) 0.022(4) 0.000(4)
C44 0.036(5) 0.041(5) 0.048(4) -0.002(4) 0.003(4) -0.006(4)
C45 0.043(5) 0.047(5) 0.029(4) -0.004(4) 0.004(4) 0.001(3)
C46 0.036(5) 0.032(5) 0.035(4) 0.007(4) 0.012(4) 0.008(3)

loop_
_atom_type_symbol
_atom_type_description
_atom_type_scat_dispersion_real
_atom_type_scat_dispersion_imag
_atom_type_scat_source
C C 0.0033 0.0016 'International Tables Vol C Tables 4.2.6.8 and 6.1.1.4'
H H 0.0000 0.0000 'International Tables Vol C Tables 4.2.6.8 and 6.1.1.4'
Cl Cl 0.1484 0.1585 'International Tables Vol C Tables 4.2.6.8 and 6.1.1.4'
O O 0.0106 0.0060 'International Tables Vol C Tables 4.2.6.8 and 6.1.1.4'
P P 0.1023 0.0942 'International Tables Vol C Tables 4.2.6.8 and 6.1.1.4'
Sn Sn -0.6537 1.4246 'International Tables Vol C Tables 4.2.6.8 and 6.1.1.4'

loop_
_geom_angle_atom_site_label_1
_geom_angle_atom_site_label_2
_geom_angle_atom_site_label_3
_geom_angle_site_symmetry_1
_geom_angle_site_symmetry_3
_geom_angle
C41 Sn1 C41 3_666 . 180.0
C41 Sn1 O1 3_666 . 90.6(2)
C41 Sn1 O1 . . 89.4(2)
C41 Sn1 O1 3_666 3_666 89.4(2)
C41 Sn1 O1 . 3_666 90.6(2)
O1 Sn1 O1 . 3_666 180.0
C41 Sn1 Cl1 3_666 3_666 90.10(18)
C41 Sn1 Cl1 . 3_666 89.90(18)
O1 Sn1 Cl1 . 3_666 92.09(12)
O1 Sn1 Cl1 3_666 3_666 87.91(12)
C41 Sn1 Cl1 3_666 . 89.90(18)
C41 Sn1 Cl1 . . 90.10(18)
O1 Sn1 Cl1 . . 87.91(12)
O1 Sn1 Cl1 3_666 . 92.09(12)
Cl1 Sn1 Cl1 3_666 . 180.0
O1 P1 C3 . . 113.3(3)
O1 P1 C2 . . 108.0(3)
C3 P1 C2 . . 106.1(3)
O1 P1 C1 . . 108.9(3)
C3 P1 C1 . . 106.4(3)
C2 P1 C1 . . 114.3(3)
P1 O1 Sn1 . . 163.9(3)
C12 C1 C11 . . 109.9(7)
C12 C1 C13 . . 109.6(6)
C11 C1 C13 . . 106.7(6)
C12 C1 P1 . . 112.3(4)
C11 C1 P1 . . 106.1(5)
C13 C1 P1 . . 112.0(5)
C22 C2 C21 . . 107.1(6)
C22 C2 C23 . . 108.7(7)
C21 C2 C23 . . 110.7(7)
C22 C2 P1 . . 107.5(5)
C21 C2 P1 . . 108.9(5)
C23 C2 P1 . . 113.8(4)
P1 C3 H3A . . 109.5
P1 C3 H3B . . 109.5
H3A C3 H3B . . 109.5
P1 C3 H3C . . 109.5
H3A C3 H3C . . 109.5
H3B C3 H3C . . 109.5
C1 C11 H11A . . 109.5
C1 C11 H11B . . 109.5
H11A C11 H11B . . 109.5
C1 C11 H11C . . 109.5
H11A C11 H11C . . 109.5
H11B C11 H11C . . 109.5
C1 C12 H12A . . 109.5
C1 C12 H12B . . 109.5
H12A C12 H12B . . 109.5
C1 C12 H12C . . 109.5
H12A C12 H12C . . 109.5
H12B C12 H12C . . 109.5
C1 C13 H13A . . 109.5
C1 C13 H13B . . 109.5
H13A C13 H13B . . 109.5
C1 C13 H13C . . 109.5
H13A C13 H13C . . 109.5
H13B C13 H13C . . 109.5
C2 C21 H21A . . 109.5
C2 C21 H21B . . 109.5
H21A C21 H21B . . 109.5
C2 C21 H21C . . 109.5
H21A C21 H21C . . 109.5
H21B C21 H21C . . 109.5
C2 C22 H22A . . 109.5
C2 C22 H22B . . 109.5
H22A C22 H22B . . 109.5
C2 C22 H22C . . 109.5
H22A C22 H22C . . 109.5
H22B C22 H22C . . 109.5
C2 C23 H23A . . 109.5
C2 C23 H23B . . 109.5
H23A C23 H23B . . 109.5
C2 C23 H23C . . 109.5
H23A C23 H23C . . 109.5
H23B C23 H23C . . 109.5
C46 C41 C42 . . 116.8(7)
C46 C41 Sn1 . . 120.6(5)
C42 C41 Sn1 . . 122.6(5)
C43 C42 C41 . . 122.0(6)
C43 C42 H42 . . 119.0
C41 C42 H42 . . 119.0
C42 C43 C44 . . 119.6(7)
C42 C43 H43 . . 120.2
C44 C43 H43 . . 120.2
C45 C44 C43 . . 119.6(8)
C45 C44 H44 . . 120.2
C43 C44 H44 . . 120.2
C44 C45 C46 . . 120.7(7)
C44 C45 H45 . . 119.6
C46 C45 H45 . . 119.6
C41 C46 C45 . . 121.1(7)
C41 C46 H46 . . 119.4
C45 C46 H46 . . 119.4

loop_
_geom_bond_atom_site_label_1
_geom_bond_atom_site_label_2
_geom_bond_site_symmetry_2
_geom_bond_distance
_geom_bond_publ_flag
Sn1 C41 3_666 2.128(7) ?
Sn1 C41 . 2.128(7) y
Sn1 O1 . 2.232(4) y
Sn1 O1 3_666 2.232(4) ?
Sn1 Cl1 3_666 2.5567(16) ?
Sn1 Cl1 . 2.5567(16) y
P1 O1 . 1.513(4) ?
P1 C3 . 1.794(7) ?
P1 C2 . 1.842(7) ?
P1 C1 . 1.858(7) ?
C1 C12 . 1.522(10) ?
C1 C11 . 1.552(10) ?
C1 C13 . 1.545(9) ?
C2 C22 . 1.541(10) ?
C2 C21 . 1.533(11) ?
C2 C23 . 1.544(11) ?
C3 H3A . 0.9800 ?
C3 H3B . 0.9800 ?
C3 H3C . 0.9800 ?
C11 H11A . 0.9800 ?
C11 H11B . 0.9800 ?
C11 H11C . 0.9800 ?
C12 H12A . 0.9800 ?
C12 H12B . 0.9800 ?
C12 H12C . 0.9800 ?
C13 H13A . 0.9800 ?
C13 H13B . 0.9800 ?
C13 H13C . 0.9800 ?
C21 H21A . 0.9800 ?
C21 H21B . 0.9800 ?
C21 H21C . 0.9800 ?
C22 H22A . 0.9800 ?
C22 H22B . 0.9800 ?
C22 H22C . 0.9800 ?
C23 H23A . 0.9800 ?
C23 H23B . 0.9800 ?
C23 H23C . 0.9800 ?
C41 C46 . 1.402(8) ?
C41 C42 . 1.418(10) ?
C42 C43 . 1.383(10) ?
C42 H42 . 0.9500 ?
C43 C44 . 1.412(10) ?
C43 H43 . 0.9500 ?
C44 C45 . 1.367(11) ?
C44 H44 . 0.9500 ?
C45 C46 . 1.409(10) ?
C45 H45 . 0.9500 ?
C46 H46 . 0.9500 ?

loop_
_geom_torsion_atom_site_label_1
_geom_torsion_atom_site_label_2
_geom_torsion_atom_site_label_3
_geom_torsion_atom_site_label_4
_geom_torsion_site_symmetry_1
_geom_torsion
C3 P1 O1 Sn1 . -21.3(11)
C2 P1 O1 Sn1 . 95.9(10)
C1 P1 O1 Sn1 . -139.5(9)
C41 Sn1 O1 P1 3_666 31.6(10)
C41 Sn1 O1 P1 . -148.4(10)
Cl1 Sn1 O1 P1 3_666 -58.5(10)
Cl1 Sn1 O1 P1 . 121.5(10)
O1 P1 C1 C12 . -69.5(6)
C3 P1 C1 C12 . 168.1(6)
C2 P1 C1 C12 . 51.4(7)
O1 P1 C1 C11 . 50.5(5)
C3 P1 C1 C11 . -71.9(5)
C2 P1 C1 C11 . 171.4(5)
O1 P1 C1 C13 . 166.6(5)
C3 P1 C1 C13 . 44.2(6)
C2 P1 C1 C13 . -72.5(6)
O1 P1 C2 C22 . -74.1(5)
C3 P1 C2 C22 . 47.7(5)
C1 P1 C2 C22 . 164.5(5)
O1 P1 C2 C21 . 41.6(6)
C3 P1 C2 C21 . 163.4(5)
C1 P1 C2 C21 . -79.8(6)
O1 P1 C2 C23 . 165.5(7)
C3 P1 C2 C23 . -72.7(7)
C1 P1 C2 C23 . 44.2(8)
O1 Sn1 C41 C46 . 142.0(5)
O1 Sn1 C41 C46 3_666 -38.0(5)
Cl1 Sn1 C41 C46 3_666 49.9(5)
Cl1 Sn1 C41 C46 . -130.1(5)
O1 Sn1 C41 C42 . -39.9(6)
O1 Sn1 C41 C42 3_666 140.1(6)
Cl1 Sn1 C41 C42 3_666 -132.0(6)
Cl1 Sn1 C41 C42 . 48.0(6)
C46 C41 C42 C43 . -2.7(11)
Sn1 C41 C42 C43 . 179.1(6)
C41 C42 C43 C44 . 4.7(12)
C42 C43 C44 C45 . -3.8(12)
C43 C44 C45 C46 . 0.8(12)
C42 C41 C46 C45 . -0.3(10)
Sn1 C41 C46 C45 . 178.0(6)
C44 C45 C46 C41 . 1.2(12)
